data_7707364
loop_
_publ_author_name
'Masaryk, Luk\'a\<s'
'Nemec, Ivan'
'Ka\<sp\'arkov\'a, Jana'
'Brabec, Viktor'
'\<Starha, Pavel'

_publ_section_title
;
 Unexpected solution behaviour of ester-functionalized half-sandwich
 Ru(II) and Ir(III) complexes.
;
_journal_issue 23
_journal_name_full 'Dalton transactions (Cambridge, England : 2003)'
_journal_page_first 8017
_journal_page_last 8028
_journal_paper_doi 10.1039/d1dt00466b
_journal_volume 50
_journal_year 2021
_chemical_formula_sum 'C22 H27 Cl F6 Ir N2 O2 P'
_chemical_formula_weight 724.07
_space_group_crystal_system triclinic
_space_group_IT_number 2
_space_group_name_Hall '-P 1'
_space_group_name_H-M_alt 'P -1'
_atom_sites_solution_hydrogens geom
_audit_creation_method SHELXL-2014/7
_audit_update_record
;
2021-02-07 deposited with the CCDC.	2021-05-07 downloaded from the CCDC.
;
_cell_angle_alpha 103.800(2)
_cell_angle_beta 92.704(2)
_cell_angle_gamma 107.122(2)
_cell_formula_units_Z 2
_cell_length_a 8.0751(2)
_cell_length_b 11.6201(2)
_cell_length_c 14.4540(2)
_cell_measurement_reflns_used 6772
_cell_measurement_temperature 293(2)
_cell_measurement_theta_max 67.992
_cell_measurement_theta_min 3.174
_cell_volume 1248.63(5)
_computing_cell_refinement 'CrysAlisPro 1.171.40.82a (Rigaku OD, 2020)'
_computing_data_collection 'CrysAlisPro 1.171.40.82a (Rigaku OD, 2020)'
_computing_data_reduction 'CrysAlisPro 1.171.40.82a (Rigaku OD, 2020)'
_computing_molecular_graphics 'Olex2 1.3-ac4 (Dolomanov et al., 2009)'
_computing_publication_material 'Olex2 1.3-ac4 (Dolomanov et al., 2009)'
_computing_structure_refinement 'SHELXL 2018/3 (Sheldrick, 2015)'
_computing_structure_solution 'SHELXS  (Sheldrick, 2008)'
_diffrn_ambient_temperature 293(2)
_diffrn_measured_fraction_theta_full 0.996
_diffrn_measured_fraction_theta_max 0.993
_diffrn_measurement_device_type 'XtaLAB Synergy, Single source at home/near, HyPix3000'
_diffrn_measurement_method '\w scans'
_diffrn_radiation_type CuK\a
_diffrn_radiation_wavelength 1.54184
_diffrn_reflns_av_R_equivalents 0.0391
_diffrn_reflns_av_unetI/netI 0.0427
_diffrn_reflns_Laue_measured_fraction_full 0.996
_diffrn_reflns_Laue_measured_fraction_max 0.993
_diffrn_reflns_limit_h_max 9
_diffrn_reflns_limit_h_min -9
_diffrn_reflns_limit_k_max 13
_diffrn_reflns_limit_k_min -13
_diffrn_reflns_limit_l_max 13
_diffrn_reflns_limit_l_min -17
_diffrn_reflns_number 11053
_diffrn_reflns_point_group_measured_fraction_full 0.996
_diffrn_reflns_point_group_measured_fraction_max 0.993
_diffrn_reflns_theta_full 67.684
_diffrn_reflns_theta_max 68.074
_diffrn_reflns_theta_min 3.174
_diffrn_source 'micro-focus sealed X-ray tube'
_exptl_absorpt_coefficient_mu 12.567
_exptl_absorpt_correction_T_max 1.000
_exptl_absorpt_correction_T_min 0.866
_exptl_absorpt_correction_type multi-scan
_exptl_absorpt_process_details
;
CrysAlisPro 1.171.40.82a (Rigaku Oxford Diffraction, 2020)
Empirical absorption correction using spherical harmonics,
implemented in SCALE3 ABSPACK scaling algorithm.
;
_exptl_crystal_colour yellow
_exptl_crystal_density_diffrn 1.926
_exptl_crystal_description block
_exptl_crystal_F_000 704
_exptl_crystal_size_max 0.22
_exptl_crystal_size_mid 0.14
_exptl_crystal_size_min 0.12
_refine_diff_density_max 0.761
_refine_diff_density_min -1.784
_refine_diff_density_rms 0.105
_refine_ls_extinction_method none
_refine_ls_goodness_of_fit_ref 1.040
_refine_ls_hydrogen_treatment constr
_refine_ls_matrix_type full
_refine_ls_number_parameters 323
_refine_ls_number_reflns 4538
_refine_ls_number_restraints 0
_refine_ls_restrained_S_all 1.040
_refine_ls_R_factor_all 0.0328
_refine_ls_R_factor_gt 0.0312
_refine_ls_shift/su_max 0.003
_refine_ls_shift/su_mean 0.000
_refine_ls_structure_factor_coef Fsqd
_refine_ls_weighting_details 'w=1/[\s^2^(Fo^2^)+(0.0427P)^2^+0.6847P] where P=(Fo^2^+2Fc^2^)/3'
_refine_ls_weighting_scheme calc
_refine_ls_wR_factor_gt 0.0788
_refine_ls_wR_factor_ref 0.0802
_reflns_Friedel_coverage 0.000
_reflns_number_gt 4275
_reflns_number_total 4538
_reflns_threshold_expression 'I > 2\s(I)'
_cod_data_source_file d1dt00466b2.cif
_cod_data_source_block IrOH
_cod_depositor_comments 'Adding full bibliography for 7707364--7707367.cif.'
_cod_original_cell_volume 1248.63(4)
_cod_database_code 7707364
_shelx_shelxl_version_number 2014/7
_shelx_space_group_comment
;
The symmetry employed for this shelxl refinement is uniquely defined
by the following loop, which should always be used as a source of
symmetry information in preference to the above space-group names.
They are only intended as comments.
;

loop_
_space_group_symop_operation_xyz
'x, y, z'
'-x, -y, -z'

loop_
_atom_site_label
_atom_site_type_symbol
_atom_site_fract_x
_atom_site_fract_y
_atom_site_fract_z
_atom_site_U_iso_or_equiv
_atom_site_adp_type
_atom_site_occupancy
_atom_site_site_symmetry_order
_atom_site_calc_flag
_atom_site_refinement_flags_posn
_atom_site_refinement_flags_adp
_atom_site_refinement_flags_occupancy
_atom_site_disorder_assembly
_atom_site_disorder_group
C9 C 0.4532(8) 0.4634(5) 0.7450(4) 0.0524(13) Uani 1 1 d . . . . .
H9 H 0.3692 0.4537 0.7869 0.063 Uiso 1 1 calc R U . . .
C10 C 0.5326(8) 0.3721(5) 0.7194(4) 0.0549(13) Uani 1 1 d . . . . .
H10 H 0.5039 0.3032 0.7446 0.066 Uiso 1 1 calc R U . . .
C11 C 0.6549(7) 0.3845(5) 0.6561(3) 0.0461(11) Uani 1 1 d . . . . .
C12 C 0.7537(9) 0.2915(5) 0.6250(5) 0.0619(15) Uani 1 1 d . . . . .
H12A H 0.7528 0.2728 0.5559 0.074 Uiso 1 1 calc R U . . .
H12B H 0.8744 0.3291 0.6542 0.074 Uiso 1 1 calc R U . . .
C13 C 0.6921(7) 0.4872(5) 0.6192(3) 0.0424(10) Uani 1 1 d . . . . .
H13 H 0.7734 0.4972 0.5759 0.051 Uiso 1 1 calc R U . . .
C14 C 0.6074(6) 0.5755(4) 0.6473(3) 0.0357(9) Uani 1 1 d . . . . .
C15 C 0.6329(6) 0.6841(4) 0.6084(3) 0.0361(9) Uani 1 1 d . . . . .
C16 C 0.7426(6) 0.7101(5) 0.5402(3) 0.0417(10) Uani 1 1 d . . . . .
H16 H 0.8112 0.6598 0.5191 0.050 Uiso 1 1 calc R U . . .
C17 C 0.7505(7) 0.8107(5) 0.5034(3) 0.0460(11) Uani 1 1 d . . . . .
C18 C 0.8739(9) 0.8387(6) 0.4306(4) 0.0614(15) Uani 1 1 d . . . . .
H18A H 0.9935 0.8677 0.4614 0.074 Uiso 1 1 calc R U . . .
H18B H 0.8583 0.7630 0.3802 0.074 Uiso 1 1 calc R U . . .
C19 C 0.6483(8) 0.8839(5) 0.5373(4) 0.0569(14) Uani 1 1 d . . . . .
H19 H 0.6508 0.9524 0.5141 0.068 Uiso 1 1 calc R U . . .
C20 C 0.5428(8) 0.8547(5) 0.6056(4) 0.0523(13) Uani 1 1 d . . . . .
H20 H 0.4731 0.9041 0.6270 0.063 Uiso 1 1 calc R U . . .
C21 C 0.3948(7) 0.8926(4) 0.8368(3) 0.0486(12) Uani 1 1 d . . . . .
C22 C 0.2171(7) 0.8155(5) 0.8159(3) 0.0485(12) Uani 1 1 d . . . . .
C23 C 0.2009(7) 0.7102(5) 0.8550(3) 0.0486(12) Uani 1 1 d . . . . .
C24 C 0.3666(7) 0.7240(5) 0.9011(3) 0.0487(12) Uani 1 1 d . . . . .
C25 C 0.4911(7) 0.8332(5) 0.8863(3) 0.0496(12) Uani 1 1 d . . . . .
C26 C 0.6810(8) 0.8873(7) 0.9258(4) 0.0726(18) Uani 1 1 d . . . . .
H26A H 0.7245 0.8219 0.9351 0.109 Uiso 1 1 calc R U . . .
H26B H 0.6949 0.9481 0.9861 0.109 Uiso 1 1 calc R U . . .
H26C H 0.7452 0.9266 0.8813 0.109 Uiso 1 1 calc R U . . .
C27 C 0.4088(10) 0.6412(6) 0.9581(4) 0.0733(19) Uani 1 1 d . . . . .
H27A H 0.3203 0.5610 0.9399 0.110 Uiso 1 1 calc R U . . .
H27B H 0.4129 0.6785 1.0254 0.110 Uiso 1 1 calc R U . . .
H27C H 0.5201 0.6313 0.9454 0.110 Uiso 1 1 calc R U . . .
C28 C 0.0322(8) 0.6091(6) 0.8533(4) 0.0672(17) Uani 1 1 d . . . . .
H28A H -0.0265 0.5756 0.7888 0.101 Uiso 1 1 calc R U . . .
H28B H -0.0411 0.6435 0.8942 0.101 Uiso 1 1 calc R U . . .
H28C H 0.0571 0.5438 0.8756 0.101 Uiso 1 1 calc R U . . .
C29 C 0.0697(9) 0.8399(7) 0.7664(5) 0.0760(19) Uani 1 1 d . . . . .
H29A H 0.1118 0.8824 0.7186 0.114 Uiso 1 1 calc R U . . .
H29B H 0.0212 0.8909 0.8125 0.114 Uiso 1 1 calc R U . . .
H29C H -0.0189 0.7621 0.7361 0.114 Uiso 1 1 calc R U . . .
C30 C 0.4705(10) 1.0168(6) 0.8159(5) 0.0713(18) Uani 1 1 d . . . . .
H30A H 0.5896 1.0281 0.8044 0.107 Uiso 1 1 calc R U . . .
H30B H 0.4662 1.0821 0.8699 0.107 Uiso 1 1 calc R U . . .
H30C H 0.4041 1.0197 0.7602 0.107 Uiso 1 1 calc R U . . .
N2 N 0.4923(5) 0.5655(4) 0.7119(3) 0.0406(9) Uani 1 1 d . . . . .
N1 N 0.5351(5) 0.7583(4) 0.6429(3) 0.0411(9) Uani 1 1 d . . . . .
O1 O 0.8426(8) 0.9303(5) 0.3903(3) 0.0875(16) Uani 1 1 d . . . . .
H1 H 0.8531 0.9133 0.3329 0.131 Uiso 1 1 calc R U . . .
O2 O 0.6818(7) 0.1800(4) 0.6508(4) 0.0845(14) Uani 1 1 d . . . . .
H2 H 0.7405 0.1804 0.6988 0.127 Uiso 1 1 calc R U . . .
F10 F 1.0052(9) 0.1422(5) 0.9322(4) 0.148(3) Uani 1 1 d . . . . .
F11 F 1.2062(7) 0.1879(6) 0.8350(4) 0.130(2) Uani 1 1 d . . . . .
F12 F 0.9252(6) 0.1069(4) 0.7760(3) 0.0887(12) Uani 1 1 d . . . . .
F13 F 1.0722(7) 0.3051(4) 0.7862(3) 0.1015(14) Uani 1 1 d . . . . .
F14 F 0.8710(7) 0.2590(6) 0.8820(4) 0.132(2) Uani 1 1 d . . . . .
F15 F 1.1526(7) 0.3398(4) 0.9430(3) 0.1027(15) Uani 1 1 d . . . . .
P4 P 1.0385(2) 0.22377(14) 0.86175(10) 0.0534(3) Uani 1 1 d . . . . .
Cl1 Cl 0.15851(18) 0.58046(15) 0.61426(9) 0.0636(4) Uani 1 1 d . . . . .
Ir1 Ir 0.37653(2) 0.70736(2) 0.74732(2) 0.03659(8) Uani 1 1 d . . . . .

loop_
_atom_site_aniso_label
_atom_site_aniso_U_11
_atom_site_aniso_U_22
_atom_site_aniso_U_33
_atom_site_aniso_U_23
_atom_site_aniso_U_13
_atom_site_aniso_U_12
C9 0.063(3) 0.050(3) 0.053(3) 0.017(2) 0.025(3) 0.024(3)
C10 0.070(4) 0.042(3) 0.060(3) 0.019(2) 0.016(3) 0.023(3)
C11 0.052(3) 0.042(3) 0.044(2) 0.004(2) 0.000(2) 0.022(2)
C12 0.071(4) 0.051(3) 0.075(4) 0.017(3) 0.008(3) 0.035(3)
C13 0.046(3) 0.044(3) 0.044(2) 0.011(2) 0.011(2) 0.025(2)
C14 0.036(2) 0.039(2) 0.032(2) 0.0044(17) 0.0066(17) 0.0155(19)
C15 0.036(2) 0.037(2) 0.035(2) 0.0032(17) 0.0074(17) 0.0146(19)
C16 0.041(3) 0.046(3) 0.040(2) 0.008(2) 0.0141(19) 0.017(2)
C17 0.054(3) 0.049(3) 0.034(2) 0.010(2) 0.013(2) 0.015(2)
C18 0.074(4) 0.061(3) 0.053(3) 0.019(3) 0.032(3) 0.020(3)
C19 0.081(4) 0.051(3) 0.051(3) 0.022(2) 0.027(3) 0.030(3)
C20 0.069(4) 0.053(3) 0.053(3) 0.020(2) 0.025(3) 0.038(3)
C21 0.059(3) 0.034(2) 0.046(3) -0.001(2) 0.017(2) 0.012(2)
C22 0.049(3) 0.048(3) 0.047(3) 0.001(2) 0.020(2) 0.020(2)
C23 0.046(3) 0.048(3) 0.040(2) -0.004(2) 0.021(2) 0.008(2)
C24 0.062(3) 0.053(3) 0.030(2) 0.008(2) 0.013(2) 0.018(2)
C25 0.045(3) 0.056(3) 0.035(2) -0.003(2) 0.009(2) 0.009(2)
C26 0.059(4) 0.081(5) 0.059(3) 0.001(3) 0.004(3) 0.007(3)
C27 0.107(6) 0.074(4) 0.039(3) 0.020(3) 0.010(3) 0.024(4)
C28 0.056(3) 0.066(4) 0.062(3) 0.004(3) 0.028(3) 0.000(3)
C29 0.064(4) 0.089(5) 0.085(4) 0.012(4) 0.010(3) 0.049(4)
C30 0.091(5) 0.046(3) 0.072(4) 0.008(3) 0.029(3) 0.019(3)
N2 0.049(2) 0.037(2) 0.0413(19) 0.0102(16) 0.0145(17) 0.0210(18)
N1 0.045(2) 0.048(2) 0.0368(19) 0.0097(16) 0.0133(16) 0.0234(19)
O1 0.130(5) 0.090(3) 0.068(3) 0.042(3) 0.049(3) 0.049(3)
O2 0.100(4) 0.057(3) 0.104(4) 0.020(3) 0.000(3) 0.039(3)
F10 0.185(6) 0.118(4) 0.107(4) 0.073(3) -0.029(4) -0.031(4)
F11 0.083(3) 0.141(5) 0.164(5) 0.005(4) 0.009(3) 0.061(3)
F12 0.095(3) 0.077(3) 0.075(2) 0.000(2) -0.005(2) 0.017(2)
F13 0.127(4) 0.099(3) 0.080(3) 0.045(2) 0.016(3) 0.020(3)
F14 0.083(3) 0.152(5) 0.150(5) -0.005(4) 0.039(3) 0.052(3)
F15 0.110(4) 0.089(3) 0.072(2) 0.002(2) 0.003(2) -0.008(3)
P4 0.0555(8) 0.0560(8) 0.0468(7) 0.0135(6) 0.0095(6) 0.0144(6)
Cl1 0.0487(7) 0.0844(10) 0.0439(6) -0.0078(6) 0.0045(5) 0.0203(7)
Ir1 0.03861(13) 0.03932(13) 0.03342(12) 0.00586(8) 0.01179(8) 0.01652(9)

loop_
_atom_type_symbol
_atom_type_description
_atom_type_scat_dispersion_real
_atom_type_scat_dispersion_imag
_atom_type_scat_source
C C 0.0181 0.0091 'International Tables Vol C Tables 4.2.6.8 and 6.1.1.4'
H H 0.0000 0.0000 'International Tables Vol C Tables 4.2.6.8 and 6.1.1.4'
N N 0.0311 0.0180 'International Tables Vol C Tables 4.2.6.8 and 6.1.1.4'
O O 0.0492 0.0322 'International Tables Vol C Tables 4.2.6.8 and 6.1.1.4'
F F 0.0727 0.0534 'International Tables Vol C Tables 4.2.6.8 and 6.1.1.4'
P P 0.2955 0.4335 'International Tables Vol C Tables 4.2.6.8 and 6.1.1.4'
Cl Cl 0.3639 0.7018 'International Tables Vol C Tables 4.2.6.8 and 6.1.1.4'
Ir Ir -4.7710 6.5667 'International Tables Vol C Tables 4.2.6.8 and 6.1.1.4'

loop_
_geom_angle_atom_site_label_1
_geom_angle_atom_site_label_2
_geom_angle_atom_site_label_3
_geom_angle
_geom_angle_site_symmetry_1
_geom_angle_site_symmetry_3
_geom_angle_publ_flag
N2 C9 C10 122.6(5) . . ?
N2 C9 H9 118.7 . . ?
C10 C9 H9 118.7 . . ?
C11 C10 C9 119.2(5) . . ?
C11 C10 H10 120.4 . . ?
C9 C10 H10 120.4 . . ?
C10 C11 C13 118.7(5) . . ?
C10 C11 C12 123.5(5) . . ?
C13 C11 C12 117.7(5) . . ?
O2 C12 C11 112.6(5) . . ?
O2 C12 H12A 109.1 . . ?
C11 C12 H12A 109.1 . . ?
O2 C12 H12B 109.1 . . ?
C11 C12 H12B 109.1 . . ?
H12A C12 H12B 107.8 . . ?
C11 C13 C14 119.5(4) . . ?
C11 C13 H13 120.3 . . ?
C14 C13 H13 120.3 . . ?
N2 C14 C13 121.7(4) . . ?
N2 C14 C15 115.1(4) . . ?
C13 C14 C15 123.1(4) . . ?
N1 C15 C16 121.2(4) . . ?
N1 C15 C14 114.5(4) . . ?
C16 C15 C14 124.2(4) . . ?
C17 C16 C15 120.2(4) . . ?
C17 C16 H16 119.9 . . ?
C15 C16 H16 119.9 . . ?
C19 C17 C16 118.2(4) . . ?
C19 C17 C18 122.6(5) . . ?
C16 C17 C18 119.2(5) . . ?
O1 C18 C17 110.6(5) . . ?
O1 C18 H18A 109.5 . . ?
C17 C18 H18A 109.5 . . ?
O1 C18 H18B 109.5 . . ?
C17 C18 H18B 109.5 . . ?
H18A C18 H18B 108.1 . . ?
C20 C19 C17 119.3(5) . . ?
C20 C19 H19 120.4 . . ?
C17 C19 H19 120.4 . . ?
N1 C20 C19 123.3(5) . . ?
N1 C20 H20 118.4 . . ?
C19 C20 H20 118.4 . . ?
C22 C21 C25 108.0(4) . . ?
C22 C21 C30 126.8(6) . . ?
C25 C21 C30 125.1(5) . . ?
C22 C21 Ir1 70.1(3) . . ?
C25 C21 Ir1 69.4(3) . . ?
C30 C21 Ir1 128.2(4) . . ?
C21 C22 C23 107.9(5) . . ?
C21 C22 C29 127.0(6) . . ?
C23 C22 C29 125.0(5) . . ?
C21 C22 Ir1 71.8(3) . . ?
C23 C22 Ir1 70.1(3) . . ?
C29 C22 Ir1 125.7(4) . . ?
C24 C23 C22 108.2(5) . . ?
C24 C23 C28 126.5(5) . . ?
C22 C23 C28 125.2(5) . . ?
C24 C23 Ir1 72.5(3) . . ?
C22 C23 Ir1 71.0(3) . . ?
C28 C23 Ir1 126.0(3) . . ?
C23 C24 C25 108.6(5) . . ?
C23 C24 C27 126.7(5) . . ?
C25 C24 C27 124.7(5) . . ?
C23 C24 Ir1 69.6(3) . . ?
C25 C24 Ir1 69.4(3) . . ?
C27 C24 Ir1 127.6(4) . . ?
C24 C25 C21 107.1(5) . . ?
C24 C25 C26 127.3(5) . . ?
C21 C25 C26 125.1(5) . . ?
C24 C25 Ir1 72.0(3) . . ?
C21 C25 Ir1 71.7(3) . . ?
C26 C25 Ir1 127.7(4) . . ?
C25 C26 H26A 109.5 . . ?
C25 C26 H26B 109.5 . . ?
H26A C26 H26B 109.5 . . ?
C25 C26 H26C 109.5 . . ?
H26A C26 H26C 109.5 . . ?
H26B C26 H26C 109.5 . . ?
C24 C27 H27A 109.5 . . ?
C24 C27 H27B 109.5 . . ?
H27A C27 H27B 109.5 . . ?
C24 C27 H27C 109.5 . . ?
H27A C27 H27C 109.5 . . ?
H27B C27 H27C 109.5 . . ?
C23 C28 H28A 109.5 . . ?
C23 C28 H28B 109.5 . . ?
H28A C28 H28B 109.5 . . ?
C23 C28 H28C 109.5 . . ?
H28A C28 H28C 109.5 . . ?
H28B C28 H28C 109.5 . . ?
C22 C29 H29A 109.5 . . ?
C22 C29 H29B 109.5 . . ?
H29A C29 H29B 109.5 . . ?
C22 C29 H29C 109.5 . . ?
H29A C29 H29C 109.5 . . ?
H29B C29 H29C 109.5 . . ?
C21 C30 H30A 109.5 . . ?
C21 C30 H30B 109.5 . . ?
H30A C30 H30B 109.5 . . ?
C21 C30 H30C 109.5 . . ?
H30A C30 H30C 109.5 . . ?
H30B C30 H30C 109.5 . . ?
C9 N2 C14 118.2(4) . . ?
C9 N2 Ir1 124.7(3) . . ?
C14 N2 Ir1 117.0(3) . . ?
C20 N1 C15 117.7(4) . . ?
C20 N1 Ir1 125.5(3) . . ?
C15 N1 Ir1 116.7(3) . . ?
C18 O1 H1 109.5 . . ?
C12 O2 H2 109.5 . . ?
F10 P4 F14 90.9(4) . . ?
F10 P4 F15 91.4(3) . . ?
F14 P4 F15 91.7(3) . . ?
F10 P4 F11 91.8(4) . . ?
F14 P4 F11 176.7(3) . . ?
F15 P4 F11 90.2(3) . . ?
F10 P4 F13 178.4(3) . . ?
F14 P4 F13 89.7(3) . . ?
F15 P4 F13 90.1(3) . . ?
F11 P4 F13 87.6(3) . . ?
F10 P4 F12 90.3(3) . . ?
F14 P4 F12 89.1(3) . . ?
F15 P4 F12 178.1(3) . . ?
F11 P4 F12 88.9(3) . . ?
F13 P4 F12 88.2(2) . . ?
N2 Ir1 N1 76.52(15) . . ?
N2 Ir1 C23 121.48(19) . . ?
N1 Ir1 C23 161.95(19) . . ?
N2 Ir1 C25 111.06(19) . . ?
N1 Ir1 C25 109.38(18) . . ?
C23 Ir1 C25 64.90(19) . . ?
N2 Ir1 C22 160.42(18) . . ?
N1 Ir1 C22 123.06(18) . . ?
C23 Ir1 C22 38.9(2) . . ?
C25 Ir1 C22 64.9(2) . . ?
N2 Ir1 C21 147.5(2) . . ?
N1 Ir1 C21 100.00(17) . . ?
C23 Ir1 C21 64.42(19) . . ?
C25 Ir1 C21 38.9(2) . . ?
C22 Ir1 C21 38.1(2) . . ?
N2 Ir1 C24 100.38(17) . . ?
N1 Ir1 C24 145.14(19) . . ?
C23 Ir1 C24 37.9(2) . . ?
C25 Ir1 C24 38.6(2) . . ?
C22 Ir1 C24 64.0(2) . . ?
C21 Ir1 C24 63.92(19) . . ?
N2 Ir1 Cl1 85.13(12) . . ?
N1 Ir1 Cl1 85.81(12) . . ?
C23 Ir1 Cl1 96.44(14) . . ?
C25 Ir1 Cl1 159.64(15) . . ?
C22 Ir1 Cl1 95.62(15) . . ?
C21 Ir1 Cl1 127.17(16) . . ?
C24 Ir1 Cl1 128.88(15) . . ?

loop_
_geom_bond_atom_site_label_1
_geom_bond_atom_site_label_2
_geom_bond_distance
_geom_bond_site_symmetry_2
_geom_bond_publ_flag
C9 N2 1.343(6) . ?
C9 C10 1.382(7) . ?
C9 H9 0.9300 . ?
C10 C11 1.377(8) . ?
C10 H10 0.9300 . ?
C11 C13 1.381(7) . ?
C11 C12 1.523(7) . ?
C12 O2 1.401(8) . ?
C12 H12A 0.9700 . ?
C12 H12B 0.9700 . ?
C13 C14 1.388(6) . ?
C13 H13 0.9300 . ?
C14 N2 1.349(6) . ?
C14 C15 1.466(6) . ?
C15 N1 1.359(6) . ?
C15 C16 1.384(6) . ?
C16 C17 1.381(7) . ?
C16 H16 0.9300 . ?
C17 C19 1.377(7) . ?
C17 C18 1.510(7) . ?
C18 O1 1.406(7) . ?
C18 H18A 0.9700 . ?
C18 H18B 0.9700 . ?
C19 C20 1.373(7) . ?
C19 H19 0.9300 . ?
C20 N1 1.341(6) . ?
C20 H20 0.9300 . ?
C21 C22 1.423(8) . ?
C21 C25 1.446(8) . ?
C21 C30 1.501(8) . ?
C21 Ir1 2.189(5) . ?
C22 C23 1.441(8) . ?
C22 C29 1.492(8) . ?
C22 Ir1 2.168(5) . ?
C23 C24 1.414(8) . ?
C23 C28 1.509(7) . ?
C23 Ir1 2.156(4) . ?
C24 C25 1.437(8) . ?
C24 C27 1.505(8) . ?
C24 Ir1 2.192(4) . ?
C25 C26 1.501(8) . ?
C25 Ir1 2.158(5) . ?
C26 H26A 0.9600 . ?
C26 H26B 0.9600 . ?
C26 H26C 0.9600 . ?
C27 H27A 0.9600 . ?
C27 H27B 0.9600 . ?
C27 H27C 0.9600 . ?
C28 H28A 0.9600 . ?
C28 H28B 0.9600 . ?
C28 H28C 0.9600 . ?
C29 H29A 0.9600 . ?
C29 H29B 0.9600 . ?
C29 H29C 0.9600 . ?
C30 H30A 0.9600 . ?
C30 H30B 0.9600 . ?
C30 H30C 0.9600 . ?
N2 Ir1 2.098(4) . ?
N1 Ir1 2.105(4) . ?
O1 H1 0.8200 . ?
O2 H2 0.8200 . ?
F10 P4 1.532(4) . ?
F11 P4 1.569(5) . ?
F12 P4 1.605(4) . ?
F13 P4 1.590(4) . ?
F14 P4 1.545(5) . ?
F15 P4 1.568(4) . ?
Cl1 Ir1 2.4024(13) . ?

loop_
_geom_torsion_atom_site_label_1
_geom_torsion_atom_site_label_2
_geom_torsion_atom_site_label_3
_geom_torsion_atom_site_label_4
_geom_torsion
_geom_torsion_site_symmetry_1
_geom_torsion_site_symmetry_2
_geom_torsion_site_symmetry_3
_geom_torsion_site_symmetry_4
_geom_torsion_publ_flag
N2 C9 C10 C11 -1.1(9) . . . . ?
C9 C10 C11 C13 -0.9(8) . . . . ?
C9 C10 C11 C12 178.4(5) . . . . ?
C10 C11 C12 O2 12.8(8) . . . . ?
C13 C11 C12 O2 -167.9(5) . . . . ?
C10 C11 C13 C14 0.6(7) . . . . ?
C12 C11 C13 C14 -178.7(5) . . . . ?
C11 C13 C14 N2 1.7(7) . . . . ?
C11 C13 C14 C15 -177.1(4) . . . . ?
N2 C14 C15 N1 -0.5(6) . . . . ?
C13 C14 C15 N1 178.4(4) . . . . ?
N2 C14 C15 C16 -178.8(4) . . . . ?
C13 C14 C15 C16 0.1(7) . . . . ?
N1 C15 C16 C17 -2.1(7) . . . . ?
C14 C15 C16 C17 176.1(4) . . . . ?
C15 C16 C17 C19 0.7(8) . . . . ?
C15 C16 C17 C18 178.8(5) . . . . ?
C19 C17 C18 O1 -11.7(8) . . . . ?
C16 C17 C18 O1 170.2(5) . . . . ?
C16 C17 C19 C20 -0.1(9) . . . . ?
C18 C17 C19 C20 -178.2(6) . . . . ?
C17 C19 C20 N1 1.0(10) . . . . ?
C25 C21 C22 C23 1.8(5) . . . . ?
C30 C21 C22 C23 -175.5(5) . . . . ?
Ir1 C21 C22 C23 61.1(3) . . . . ?
C25 C21 C22 C29 179.3(5) . . . . ?
C30 C21 C22 C29 2.0(8) . . . . ?
Ir1 C21 C22 C29 -121.4(5) . . . . ?
C25 C21 C22 Ir1 -59.3(3) . . . . ?
C30 C21 C22 Ir1 123.4(5) . . . . ?
C21 C22 C23 C24 1.2(5) . . . . ?
C29 C22 C23 C24 -176.4(5) . . . . ?
Ir1 C22 C23 C24 63.3(3) . . . . ?
C21 C22 C23 C28 176.7(4) . . . . ?
C29 C22 C23 C28 -0.9(8) . . . . ?
Ir1 C22 C23 C28 -121.1(5) . . . . ?
C21 C22 C23 Ir1 -62.2(3) . . . . ?
C29 C22 C23 Ir1 120.3(5) . . . . ?
C22 C23 C24 C25 -3.7(5) . . . . ?
C28 C23 C24 C25 -179.2(5) . . . . ?
Ir1 C23 C24 C25 58.6(3) . . . . ?
C22 C23 C24 C27 175.2(5) . . . . ?
C28 C23 C24 C27 -0.2(8) . . . . ?
Ir1 C23 C24 C27 -122.4(5) . . . . ?
C22 C23 C24 Ir1 -62.4(3) . . . . ?
C28 C23 C24 Ir1 122.2(5) . . . . ?
C23 C24 C25 C21 4.8(5) . . . . ?
C27 C24 C25 C21 -174.2(5) . . . . ?
Ir1 C24 C25 C21 63.6(3) . . . . ?
C23 C24 C25 C26 177.1(5) . . . . ?
C27 C24 C25 C26 -1.9(8) . . . . ?
Ir1 C24 C25 C26 -124.1(5) . . . . ?
C23 C24 C25 Ir1 -58.8(3) . . . . ?
C27 C24 C25 Ir1 122.2(5) . . . . ?
C22 C21 C25 C24 -4.1(5) . . . . ?
C30 C21 C25 C24 173.3(5) . . . . ?
Ir1 C21 C25 C24 -63.8(3) . . . . ?
C22 C21 C25 C26 -176.5(5) . . . . ?
C30 C21 C25 C26 0.8(8) . . . . ?
Ir1 C21 C25 C26 123.7(5) . . . . ?
C22 C21 C25 Ir1 59.7(3) . . . . ?
C30 C21 C25 Ir1 -122.9(5) . . . . ?
C10 C9 N2 C14 3.4(8) . . . . ?
C10 C9 N2 Ir1 179.8(4) . . . . ?
C13 C14 N2 C9 -3.7(7) . . . . ?
C15 C14 N2 C9 175.2(4) . . . . ?
C13 C14 N2 Ir1 179.6(3) . . . . ?
C15 C14 N2 Ir1 -1.5(5) . . . . ?
C19 C20 N1 C15 -2.3(8) . . . . ?
C19 C20 N1 Ir1 -179.8(5) . . . . ?
C16 C15 N1 C20 2.8(7) . . . . ?
C14 C15 N1 C20 -175.5(4) . . . . ?
C16 C15 N1 Ir1 -179.4(3) . . . . ?
C14 C15 N1 Ir1 2.2(5) . . . . ?
